data_4028320
loop_
_publ_author_name
'Changxia Yuan'
'Chih-Tsung Chang'
'Dionicio Siegel'

_publ_section_title
;
 Syntheses of (+)-Complanadine A and Lycodine Derivatives by
 Regioselective [2 + 2 + 2] Cycloadditions
;
_journal_name_full 'Journal of Organic Chemistry'
_journal_page_first 5647
_journal_page_last 5668
_journal_paper_doi 10.1021/jo400695c
_journal_volume 78
_journal_year 2013
_chemical_absolute_configuration unk
_chemical_formula_moiety 'C14 H21 N O2'
_chemical_formula_sum 'C14 H21 N O2'
_chemical_formula_weight 235.32
_chemical_name_systematic
;
 ?
;
_space_group_IT_number 19
_symmetry_cell_setting orthorhombic
_symmetry_space_group_name_Hall 'P 2ac 2ab'
_symmetry_space_group_name_H-M 'P 21 21 21'
_atom_sites_solution_hydrogens geom
_atom_sites_solution_primary direct
_atom_sites_solution_secondary difmap
_audit_creation_method SHELXL-97
_cell_angle_alpha 90.00
_cell_angle_beta 90.00
_cell_angle_gamma 90.00
_cell_formula_units_Z 4
_cell_length_a 8.3331(12)
_cell_length_b 9.4612(15)
_cell_length_c 16.866(2)
_cell_measurement_reflns_used 22142
_cell_measurement_temperature 100(2)
_cell_measurement_theta_max 27.5
_cell_measurement_theta_min 3.0
_cell_volume 1329.7(3)
_computing_cell_refinement 'CrystalClear (Rigaku Inc., 2008)'
_computing_data_collection 'CrystalClear (Rigaku Inc., 2008)'
_computing_data_reduction 'CrystalClear (Rigaku Inc., 2008)'
_computing_molecular_graphics 'XP SHELXTL/PC, Siemens Analytical'
_computing_structure_refinement 'XL SHELXTL/PC, Siemens Analytical'
_computing_structure_solution
;

SIR97 - Altomare A., Burla M.C., Camalli M., Cascarano G.L., Giacovazzo C., 
Guagliardi A., Moliterni A.G.G., Polidori G.,Spagna R.
;
_diffrn_ambient_temperature 100(2)
_diffrn_measured_fraction_theta_full 0.997
_diffrn_measured_fraction_theta_max 0.997
_diffrn_measurement_device_type 'Rigaku AFC-12 with Saturn 724+ CCD'
_diffrn_measurement_method \w-scans
_diffrn_radiation_monochromator graphite
_diffrn_radiation_source 'fine-focus sealed tube'
_diffrn_radiation_type MoK\a
_diffrn_radiation_wavelength 0.71075
_diffrn_reflns_av_R_equivalents 0.0351
_diffrn_reflns_av_sigmaI/netI 0.0164
_diffrn_reflns_limit_h_max 10
_diffrn_reflns_limit_h_min -10
_diffrn_reflns_limit_k_max 11
_diffrn_reflns_limit_k_min -12
_diffrn_reflns_limit_l_max 21
_diffrn_reflns_limit_l_min -21
_diffrn_reflns_number 22037
_diffrn_reflns_theta_full 27.46
_diffrn_reflns_theta_max 27.46
_diffrn_reflns_theta_min 3.24
_exptl_absorpt_coefficient_mu 0.078
_exptl_absorpt_correction_type none
_exptl_crystal_colour colorless
_exptl_crystal_density_diffrn 1.175
_exptl_crystal_description needle
_exptl_crystal_F_000 512
_exptl_crystal_size_max 0.34
_exptl_crystal_size_mid 0.10
_exptl_crystal_size_min 0.07
_refine_diff_density_max 0.272
_refine_diff_density_min -0.146
_refine_diff_density_rms 0.035
_refine_ls_abs_structure_details 'Flack H D (1983), Acta Cryst. A39, 876-881'
_refine_ls_extinction_method none
_refine_ls_goodness_of_fit_ref 1.168
_refine_ls_hydrogen_treatment refall
_refine_ls_matrix_type full
_refine_ls_number_parameters 238
_refine_ls_number_reflns 1756
_refine_ls_number_restraints 0
_refine_ls_restrained_S_all 1.168
_refine_ls_R_factor_all 0.0306
_refine_ls_R_factor_gt 0.0287
_refine_ls_shift/su_max 0.012
_refine_ls_shift/su_mean 0.002
_refine_ls_structure_factor_coef Fsqd
_refine_ls_weighting_details 'calc w=1/[\s^2^(Fo^2^)+(0.0454P)^2^+0.1010P] where P=(Fo^2^+2Fc^2^)/3'
_refine_ls_weighting_scheme calc
_refine_ls_wR_factor_gt 0.0738
_refine_ls_wR_factor_ref 0.0747
_reflns_number_gt 1669
_reflns_number_total 1756
_reflns_threshold_expression >2sigma(I)
_cod_data_source_file jo400695c_si_003.cif
_cod_data_source_block shelxl
_cod_depositor_comments
;
The following automatic conversions were performed:

'_symmetry_cell_setting' tag value 'Orthrhombic' was replaced with
'orthorhombic' value as specified in the replacement file
'/home/robertas/cod-tools/perl-scripts/inputs/replacement_values.lst'.

Automatic conversion script
Id: cif_fix_values 3143 2015-03-26 13:38:13Z robertas 
;
_cod_database_code 4028320

loop_
_symmetry_equiv_pos_as_xyz
'x, y, z'
'-x+1/2, -y, z+1/2'
'x+1/2, -y+1/2, -z'
'-x, y+1/2, -z+1/2'

loop_
_atom_site_label
_atom_site_type_symbol
_atom_site_fract_x
_atom_site_fract_y
_atom_site_fract_z
_atom_site_U_iso_or_equiv
_atom_site_adp_type
_atom_site_occupancy
_atom_site_symmetry_multiplicity
_atom_site_calc_flag
C1 C 0.31604(17) 0.57166(14) 0.17398(8) 0.0149(3) Uani 1 1 d
C2 C 0.43651(16) 0.54156(14) 0.10606(8) 0.0142(3) Uani 1 1 d
C3 C 0.55116(16) 0.66719(14) 0.08954(8) 0.0146(3) Uani 1 1 d
C4 C 0.45783(16) 0.80695(15) 0.08167(8) 0.0156(3) Uani 1 1 d
C5 C 0.35278(17) 0.83738(14) 0.15372(8) 0.0163(3) Uani 1 1 d
C6 C 0.23382(17) 0.71619(14) 0.16359(8) 0.0164(3) Uani 1 1 d
C7 C 0.18887(18) 0.46123(15) 0.17305(8) 0.0184(3) Uani 1 1 d
C8 C 0.0814(2) 0.37855(18) 0.16794(10) 0.0253(3) Uani 1 1 d
C9 C 0.52249(18) 0.39921(14) 0.11796(8) 0.0163(3) Uani 1 1 d
C10 C 0.62870(19) 0.35622(15) 0.04792(9) 0.0177(3) Uani 1 1 d
C11 C 0.68143(19) 0.20272(16) 0.05042(9) 0.0192(3) Uani 1 1 d
C12 C 0.68911(17) 0.68022(16) 0.15117(8) 0.0174(3) Uani 1 1 d
C13 C 0.79603(17) 0.79672(15) 0.12812(8) 0.0166(3) Uani 1 1 d
C14 C 0.2661(2) 0.97931(15) 0.14651(9) 0.0210(3) Uani 1 1 d
N1 N 0.87368(15) 0.88885(13) 0.10630(7) 0.0203(3) Uani 1 1 d
O1 O 0.40494(12) 0.56759(11) 0.24695(6) 0.0172(2) Uani 1 1 d
O2 O 0.77538(13) 0.17787(11) 0.12082(6) 0.0201(2) Uani 1 1 d
H1O H 0.348(2) 0.604(2) 0.2814(11) 0.021(5) Uiso 1 1 d
H2O H 0.819(3) 0.102(3) 0.1145(14) 0.045(6) Uiso 1 1 d
H2 H 0.369(2) 0.5359(17) 0.0572(9) 0.012(4) Uiso 1 1 d
H3 H 0.603(2) 0.6459(16) 0.0377(9) 0.012(4) Uiso 1 1 d
H4A H 0.533(2) 0.8861(18) 0.0728(10) 0.013(4) Uiso 1 1 d
H4B H 0.388(2) 0.8021(18) 0.0352(10) 0.016(4) Uiso 1 1 d
H5 H 0.4211(19) 0.8434(17) 0.2011(10) 0.014(4) Uiso 1 1 d
H6A H 0.162(2) 0.7119(18) 0.1187(11) 0.021(4) Uiso 1 1 d
H6B H 0.164(2) 0.7321(18) 0.2096(10) 0.016(4) Uiso 1 1 d
H8 H 0.000(2) 0.317(2) 0.1628(13) 0.044(6) Uiso 1 1 d
H9A H 0.437(2) 0.3275(18) 0.1241(10) 0.019(4) Uiso 1 1 d
H9B H 0.586(2) 0.4006(19) 0.1667(10) 0.019(4) Uiso 1 1 d
H10A H 0.567(2) 0.3722(17) -0.0004(9) 0.015(4) Uiso 1 1 d
H10B H 0.722(2) 0.4146(19) 0.0447(10) 0.020(4) Uiso 1 1 d
H11A H 0.746(2) 0.1800(19) 0.0039(10) 0.021(4) Uiso 1 1 d
H11B H 0.587(2) 0.140(2) 0.0504(11) 0.027(5) Uiso 1 1 d
H12A H 0.653(2) 0.6965(19) 0.2027(11) 0.020(4) Uiso 1 1 d
H12B H 0.755(2) 0.5961(18) 0.1534(10) 0.017(4) Uiso 1 1 d
H14A H 0.342(2) 1.057(2) 0.1414(11) 0.024(5) Uiso 1 1 d
H14B H 0.197(2) 0.979(2) 0.0992(11) 0.025(5) Uiso 1 1 d
H14C H 0.198(2) 1.0015(19) 0.1930(11) 0.024(5) Uiso 1 1 d

loop_
_atom_site_aniso_label
_atom_site_aniso_U_11
_atom_site_aniso_U_22
_atom_site_aniso_U_33
_atom_site_aniso_U_23
_atom_site_aniso_U_13
_atom_site_aniso_U_12
C1 0.0153(6) 0.0158(6) 0.0135(6) 0.0008(5) 0.0009(5) 0.0001(5)
C2 0.0165(6) 0.0127(6) 0.0133(6) -0.0005(5) 0.0003(5) -0.0023(5)
C3 0.0160(6) 0.0130(6) 0.0146(6) 0.0010(5) -0.0002(5) -0.0005(5)
C4 0.0157(6) 0.0141(6) 0.0169(6) 0.0022(5) -0.0026(5) -0.0015(6)
C5 0.0173(7) 0.0145(6) 0.0170(6) -0.0010(5) -0.0042(5) 0.0016(5)
C6 0.0156(6) 0.0176(6) 0.0160(6) -0.0005(5) -0.0003(5) 0.0020(5)
C7 0.0202(7) 0.0193(7) 0.0158(6) 0.0012(5) 0.0034(5) 0.0027(6)
C8 0.0244(8) 0.0253(8) 0.0264(8) 0.0013(6) 0.0045(6) -0.0075(7)
C9 0.0195(7) 0.0136(6) 0.0159(7) 0.0012(5) 0.0026(6) 0.0007(6)
C10 0.0206(7) 0.0163(7) 0.0161(6) 0.0011(5) 0.0031(6) 0.0004(6)
C11 0.0216(7) 0.0174(7) 0.0186(6) -0.0038(5) 0.0026(6) 0.0013(6)
C12 0.0167(6) 0.0171(6) 0.0186(7) 0.0025(6) -0.0015(5) -0.0007(6)
C13 0.0135(6) 0.0183(6) 0.0182(6) -0.0022(5) -0.0016(5) 0.0043(6)
C14 0.0215(7) 0.0153(6) 0.0261(8) -0.0010(6) -0.0042(6) 0.0027(6)
N1 0.0173(6) 0.0184(6) 0.0252(6) -0.0007(5) -0.0008(5) -0.0002(5)
O1 0.0174(5) 0.0209(5) 0.0132(5) -0.0003(4) 0.0000(4) 0.0028(4)
O2 0.0227(5) 0.0159(5) 0.0218(5) 0.0006(4) 0.0013(4) 0.0030(4)

loop_
_atom_type_symbol
_atom_type_description
_atom_type_scat_dispersion_real
_atom_type_scat_dispersion_imag
_atom_type_scat_source
C C 0.0033 0.0016 'International Tables Vol C Tables 4.2.6.8 and 6.1.1.4'
H H 0.0000 0.0000 'International Tables Vol C Tables 4.2.6.8 and 6.1.1.4'
N N 0.0061 0.0033 'International Tables Vol C Tables 4.2.6.8 and 6.1.1.4'
O O 0.0106 0.0060 'International Tables Vol C Tables 4.2.6.8 and 6.1.1.4'

loop_
_geom_angle_atom_site_label_1
_geom_angle_atom_site_label_2
_geom_angle_atom_site_label_3
_geom_angle
O1 C1 C7 110.94(11)
O1 C1 C6 110.53(11)
C7 C1 C6 107.78(11)
O1 C1 C2 107.11(11)
C7 C1 C2 108.93(11)
C6 C1 C2 111.56(11)
C9 C2 C1 111.48(11)
C9 C2 C3 114.05(11)
C1 C2 C3 113.03(10)
C9 C2 H2 108.8(9)
C1 C2 H2 104.9(9)
C3 C2 H2 103.8(9)
C4 C3 C2 111.26(11)
C4 C3 C12 111.29(11)
C2 C3 C12 113.34(10)
C4 C3 H3 108.5(9)
C2 C3 H3 105.6(9)
C12 C3 H3 106.4(10)
C5 C4 C3 112.54(11)
C5 C4 H4A 110.1(10)
C3 C4 H4A 110.0(9)
C5 C4 H4B 107.9(10)
C3 C4 H4B 109.2(10)
H4A C4 H4B 107.0(13)
C6 C5 C4 108.55(11)
C6 C5 C14 111.21(11)
C4 C5 C14 111.93(12)
C6 C5 H5 109.3(10)
C4 C5 H5 109.0(9)
C14 C5 H5 106.7(9)
C5 C6 C1 113.02(11)
C5 C6 H6A 110.5(10)
C1 C6 H6A 109.2(11)
C5 C6 H6B 110.8(10)
C1 C6 H6B 108.0(10)
H6A C6 H6B 105.0(13)
C8 C7 C1 175.06(15)
C7 C8 H8 178.6(14)
C10 C9 C2 113.65(11)
C10 C9 H9A 108.3(10)
C2 C9 H9A 106.3(10)
C10 C9 H9B 109.8(10)
C2 C9 H9B 110.5(10)
H9A C9 H9B 108.1(14)
C11 C10 C9 113.58(12)
C11 C10 H10A 108.9(10)
C9 C10 H10A 107.4(10)
C11 C10 H10B 108.5(11)
C9 C10 H10B 111.2(11)
H10A C10 H10B 107.0(14)
O2 C11 C10 109.64(11)
O2 C11 H11A 109.2(10)
C10 C11 H11A 110.4(11)
O2 C11 H11B 109.6(11)
C10 C11 H11B 110.2(11)
H11A C11 H11B 107.7(14)
C13 C12 C3 109.32(11)
C13 C12 H12A 108.6(11)
C3 C12 H12A 113.4(11)
C13 C12 H12B 106.6(10)
C3 C12 H12B 112.3(10)
H12A C12 H12B 106.4(14)
N1 C13 C12 175.92(16)
C5 C14 H14A 111.4(11)
C5 C14 H14B 109.8(11)
H14A C14 H14B 108.1(15)
C5 C14 H14C 113.2(10)
H14A C14 H14C 106.5(15)
H14B C14 H14C 107.6(14)
C1 O1 H1O 107.1(13)
C11 O2 H2O 106.3(17)

loop_
_geom_bond_atom_site_label_1
_geom_bond_atom_site_label_2
_geom_bond_distance
C1 O1 1.4369(16)
C1 C7 1.488(2)
C1 C6 1.5394(19)
C1 C2 1.5495(18)
C2 C9 1.5387(18)
C2 C3 1.5503(18)
C2 H2 0.998(16)
C3 C4 1.5398(19)
C3 C12 1.5547(19)
C3 H3 0.996(16)
C4 C5 1.5251(19)
C4 H4A 0.990(17)
C4 H4B 0.977(17)
C5 C6 1.5248(19)
C5 C14 1.5297(19)
C5 H5 0.983(17)
C6 H6A 0.967(18)
C6 H6B 0.981(17)
C7 C8 1.192(2)
C8 H8 0.90(2)
C9 C10 1.5311(19)
C9 H9A 0.988(17)
C9 H9B 0.978(18)
C10 C11 1.518(2)
C10 H10A 0.976(17)
C10 H10B 0.959(19)
C11 O2 1.4415(18)
C11 H11A 0.973(18)
C11 H11B 0.99(2)
C12 C13 1.470(2)
C12 H12A 0.932(19)
C12 H12B 0.965(18)
C13 N1 1.1462(19)
C14 H14A 0.971(19)
C14 H14B 0.986(19)
C14 H14C 0.992(19)
O1 H1O 0.82(2)
O2 H2O 0.81(3)

loop_
_geom_hbond_atom_site_label_D
_geom_hbond_atom_site_label_H
_geom_hbond_atom_site_label_A
_geom_hbond_distance_DH
_geom_hbond_distance_HA
_geom_hbond_distance_DA
_geom_hbond_angle_DHA
_geom_hbond_site_symmetry_A
O1 H1O O2 0.82(2) 2.07(2) 2.8845(15) 171.7(18) 4_655
O2 H2O N1 0.81(3) 2.08(3) 2.8651(17) 165(2) 1_545

loop_
_geom_torsion_atom_site_label_1
_geom_torsion_atom_site_label_2
_geom_torsion_atom_site_label_3
_geom_torsion_atom_site_label_4
_geom_torsion
O1 C1 C2 C9 57.11(13)
C7 C1 C2 C9 -62.95(14)
C6 C1 C2 C9 178.19(11)
O1 C1 C2 C3 -72.92(13)
C7 C1 C2 C3 167.02(11)
C6 C1 C2 C3 48.16(15)
C9 C2 C3 C4 -177.66(11)
C1 C2 C3 C4 -48.95(14)
C9 C2 C3 C12 -51.35(15)
C1 C2 C3 C12 77.36(14)
C2 C3 C4 C5 55.20(14)
C12 C3 C4 C5 -72.25(14)
C3 C4 C5 C6 -59.17(14)
C3 C4 C5 C14 177.71(11)
C4 C5 C6 C1 58.43(14)
C14 C5 C6 C1 -178.01(11)
O1 C1 C6 C5 65.41(14)
C7 C1 C6 C5 -173.20(11)
C2 C1 C6 C5 -53.65(15)
C1 C2 C9 C10 173.44(12)
C3 C2 C9 C10 -57.07(15)
C2 C9 C10 C11 -166.24(12)
C9 C10 C11 O2 -61.44(16)
C4 C3 C12 C13 -56.85(15)
C2 C3 C12 C13 176.84(11)
